data_7050457
loop_
_publ_author_name
'Romano, Rosana M.'
'Della V\'edova, Carlos O.'
'Downs, Anthony J.'
'Parsons, Simon'
'Smith, Caroline'

_publ_section_title
;
 Structural and vibrational properties of ClC(O)SY compounds with
 Y&#x2009;=&#x2009;Cl and CH3
;
_journal_issue 3
_journal_name_full 'New Journal of Chemistry'
_journal_page_first 514
_journal_paper_doi 10.1039/b209005h
_journal_volume 27
_journal_year 2003
_chemical_formula_moiety 'C2 H3 Cl O S'
_chemical_formula_sum 'C2 H3 Cl O S'
_chemical_formula_weight 110.55
_chemical_name_systematic
;
?
;
_space_group_IT_number 62
_symmetry_cell_setting orthorhombic
_symmetry_space_group_name_Hall '-P 2ac 2n'
_symmetry_space_group_name_H-M 'P n m a'
_atom_sites_solution_hydrogens difamp
_atom_sites_solution_primary direct
_atom_sites_solution_secondary difmap
_audit_creation_method SHELXL-97
_cell_angle_alpha 90.00
_cell_angle_beta 90.00
_cell_angle_gamma 90.00
_cell_formula_units_Z 4
_cell_length_a 6.1174(7)
_cell_length_b 6.6674(7)
_cell_length_c 11.3145(11)
_cell_measurement_reflns_used 72
_cell_measurement_temperature 150(2)
_cell_measurement_theta_max 16
_cell_measurement_theta_min 14
_cell_volume 461.49(8)
_computing_cell_refinement 'Stoe DIF4'
_computing_data_collection 'Stoe DIF4'
_computing_data_reduction 'Stoe REDU4'
_computing_molecular_graphics SHELXTL
_computing_structure_refinement 'SHELXL-97 (Sheldrick, 1997)'
_computing_structure_solution 'SHELXS-97 (Sheldrick, 1990)'
_diffrn_ambient_temperature 150(2)
_diffrn_measured_fraction_theta_full 1.000
_diffrn_measured_fraction_theta_max 1.000
_diffrn_measurement_method Omega-theta
_diffrn_radiation_monochromator graphite
_diffrn_radiation_source 'fine-focus sealed tube'
_diffrn_radiation_type MoK\a
_diffrn_radiation_wavelength 0.71073
_diffrn_reflns_av_R_equivalents 0.0312
_diffrn_reflns_av_sigmaI/netI 0.0143
_diffrn_reflns_limit_h_max 7
_diffrn_reflns_limit_h_min -7
_diffrn_reflns_limit_k_max 7
_diffrn_reflns_limit_k_min -7
_diffrn_reflns_limit_l_max 13
_diffrn_reflns_limit_l_min -13
_diffrn_reflns_number 2644
_diffrn_reflns_theta_full 25.06
_diffrn_reflns_theta_max 25.06
_diffrn_reflns_theta_min 3.55
_diffrn_standards_decay_% 0
_diffrn_standards_interval_time 60
_diffrn_standards_number 3
_exptl_absorpt_coefficient_mu 1.099
_exptl_absorpt_correction_type none
_exptl_crystal_colour Colourless
_exptl_crystal_density_diffrn 1.591
_exptl_crystal_density_method 'not measured'
_exptl_crystal_description cylinder
_exptl_crystal_F_000 224
_exptl_crystal_size_max 0.40
_exptl_crystal_size_mid 0.38
_exptl_crystal_size_min 0.38
_refine_diff_density_max 0.172
_refine_diff_density_min -0.196
_refine_diff_density_rms 0.034
_refine_ls_extinction_coef 0.051(4)
_refine_ls_extinction_expression Fc^*^=kFc[1+0.001xFc^2^\l^3^/sin(2\q)]^-1/4^
_refine_ls_extinction_method SHELXL
_refine_ls_goodness_of_fit_ref 1.120
_refine_ls_hydrogen_treatment refall
_refine_ls_matrix_type full
_refine_ls_number_parameters 39
_refine_ls_number_reflns 446
_refine_ls_number_restraints 0
_refine_ls_restrained_S_all 1.120
_refine_ls_R_factor_all 0.0192
_refine_ls_R_factor_gt 0.0181
_refine_ls_shift/su_max 0.001
_refine_ls_shift/su_mean 0.000
_refine_ls_structure_factor_coef Fsqd
_refine_ls_weighting_details 'calc w=1/[\s^2^(Fo^2^)+(0.0222P)^2^+0.1015P] where P=(Fo^2^+2Fc^2^)/3'
_refine_ls_weighting_scheme calc
_refine_ls_wR_factor_gt 0.0460
_refine_ls_wR_factor_ref 0.0466
_reflns_number_gt 427
_reflns_number_total 446
_reflns_threshold_expression >2sigma(I)
_cod_data_source_file b209005h.txt
_cod_data_source_block mecosc
_cod_depositor_comments
;
The following automatic conversions were performed:
'_symmetry_cell_setting' value 'Orthorhombic' changed to 'orthorhombic'
according to '/home/saulius/struct/CIF-dictionaries/cif_core.dic'
dictionary named 'cif_core.dic' version 2.4.1 from
2010-06-29.

'_exptl_absorpt_correction_type' value 'None' changed to
'none' according to '/home/saulius/struct/CIF-dictionaries/cif_core.dic'
dictionary named 'cif_core.dic' version 2.4.1 from 2010-06-29.

Automatic conversion script
Id: cif_fix_enum 1527 2010-12-29 10:47:43Z saulius 
;
_cod_original_sg_symbol_H-M Pnma
_cod_database_code 7050457

loop_
_symmetry_equiv_pos_as_xyz
'x, y, z'
'-x+1/2, -y, z+1/2'
'-x, y+1/2, -z'
'x+1/2, -y+1/2, -z+1/2'
'-x, -y, -z'
'x-1/2, y, -z-1/2'
'x, -y-1/2, z'
'-x-1/2, y-1/2, z-1/2'

loop_
_atom_site_label
_atom_site_type_symbol
_atom_site_fract_x
_atom_site_fract_y
_atom_site_fract_z
_atom_site_U_iso_or_equiv
_atom_site_adp_type
_atom_site_occupancy
_atom_site_symmetry_multiplicity
_atom_site_calc_flag
_atom_site_refinement_flags
_atom_site_disorder_assembly
_atom_site_disorder_group
C1 C 0.0873(4) 0.2500 0.36259(18) 0.0415(5) Uani 1 2 d S . .
H1 H 0.146(3) 0.361(3) 0.3277(13) 0.061(5) Uiso 1 1 d . . .
H2 H -0.065(5) 0.2500 0.355(2) 0.076(8) Uiso 1 2 d S . .
S1 S 0.14658(7) 0.2500 0.51823(4) 0.0386(2) Uani 1 2 d S . .
O2 O 0.5442(2) 0.2500 0.43059(13) 0.0500(4) Uani 1 2 d S . .
C2 C 0.4281(3) 0.2500 0.51296(16) 0.0326(4) Uani 1 2 d S . .
Cl1 Cl 0.53760(8) 0.2500 0.65930(4) 0.0505(2) Uani 1 2 d S . .

loop_
_atom_site_aniso_label
_atom_site_aniso_U_11
_atom_site_aniso_U_22
_atom_site_aniso_U_33
_atom_site_aniso_U_23
_atom_site_aniso_U_13
_atom_site_aniso_U_12
C1 0.0324(10) 0.0545(13) 0.0375(10) 0.000 -0.0025(8) 0.000
S1 0.0250(3) 0.0572(3) 0.0336(3) 0.000 0.00432(17) 0.000
O2 0.0293(7) 0.0728(10) 0.0479(8) 0.000 0.0078(6) 0.000
C2 0.0298(9) 0.0283(9) 0.0397(9) 0.000 -0.0002(8) 0.000
Cl1 0.0481(3) 0.0568(4) 0.0467(3) 0.000 -0.0159(2) 0.000

loop_
_atom_type_symbol
_atom_type_description
_atom_type_scat_dispersion_real
_atom_type_scat_dispersion_imag
_atom_type_scat_source
C C 0.0033 0.0016 'International Tables Vol C Tables 4.2.6.8 and 6.1.1.4'
H H 0.0000 0.0000 'International Tables Vol C Tables 4.2.6.8 and 6.1.1.4'
O O 0.0106 0.0060 'International Tables Vol C Tables 4.2.6.8 and 6.1.1.4'
S S 0.1246 0.1234 'International Tables Vol C Tables 4.2.6.8 and 6.1.1.4'
Cl Cl 0.1484 0.1585 'International Tables Vol C Tables 4.2.6.8 and 6.1.1.4'

loop_
_geom_angle_atom_site_label_1
_geom_angle_atom_site_label_2
_geom_angle_atom_site_label_3
_geom_angle
_geom_angle_site_symmetry_1
_geom_angle_site_symmetry_3
_geom_angle_publ_flag
S1 C1 H1 110.1(10) . . ?
S1 C1 H2 106.8(17) . . ?
H1 C1 H2 110.5(13) . . ?
C2 S1 C1 99.65(10) . . ?
O2 C2 S1 129.29(16) . . ?
O2 C2 Cl1 120.66(15) . . ?
S1 C2 Cl1 110.04(10) . . ?

loop_
_geom_bond_atom_site_label_1
_geom_bond_atom_site_label_2
_geom_bond_distance
_geom_bond_site_symmetry_2
_geom_bond_publ_flag
C1 S1 1.798(2) . ?
C1 H1 0.912(17) . ?
C1 H2 0.94(3) . ?
S1 C2 1.7233(18) . ?
O2 C2 1.172(2) . ?
C2 Cl1 1.7860(19) . ?

loop_
_cod_related_entry_id
_cod_related_entry_database
_cod_related_entry_code
1 ChemSpider 16794
